data_2228766
loop_
_publ_author_name
'Hemamalini, Madhukar'
'Fun, Hoong-Kun'

_publ_section_title
;
 3-Nitro-1<i>H</i>-1,2,4-triazole
;
_journal_coeditor_code IS2634
_journal_issue 1
_journal_name_full 'Acta Crystallographica Section E'
_journal_page_first o15
_journal_paper_doi 10.1107/S1600536810049287
_journal_volume 67
_journal_year 2011
_chemical_formula_iupac 'C2 H2 N4 O2'
_chemical_formula_moiety 'C2 H2 N4 O2'
_chemical_formula_sum 'C2 H2 N4 O2'
_chemical_formula_weight 114.08
_chemical_name_systematic
;
3-Nitro-1<i>H</i>-1,2,4-triazole
;
_space_group_IT_number 14
_symmetry_cell_setting monoclinic
_symmetry_space_group_name_Hall '-P 2ybc'
_symmetry_space_group_name_H-M 'P 1 21/c 1'
_atom_sites_solution_hydrogens geom
_atom_sites_solution_primary direct
_atom_sites_solution_secondary difmap
_audit_creation_method SHELXL-97
_cell_angle_alpha 90.00
_cell_angle_beta 107.0810(10)
_cell_angle_gamma 90.00
_cell_formula_units_Z 8
_cell_length_a 8.78180(10)
_cell_length_b 10.0726(2)
_cell_length_c 9.97030(10)
_cell_measurement_reflns_used 7180
_cell_measurement_temperature 100.00(10)
_cell_measurement_theta_max 32.64
_cell_measurement_theta_min 2.94
_cell_volume 843.03(2)
_computing_cell_refinement 'SAINT (Bruker, 2009)'
_computing_data_collection 'APEX2 (Bruker, 2009)'
_computing_data_reduction 'SAINT (Bruker, 2009)'
_computing_molecular_graphics 'SHELXTL (Sheldrick, 2008)'
_computing_publication_material 'SHELXTL (Sheldrick, 2008) and PLATON (Spek, 2009)'
_computing_structure_refinement 'SHELXTL (Sheldrick, 2008)'
_computing_structure_solution 'SHELXTL (Sheldrick, 2008)'
_diffrn_ambient_temperature 100.00(10)
_diffrn_measured_fraction_theta_full 0.995
_diffrn_measured_fraction_theta_max 0.995
_diffrn_measurement_device_type
;
Bruker SMART APEXII CCD area-detector
;
_diffrn_measurement_method '\f and \w'
_diffrn_radiation_monochromator graphite
_diffrn_radiation_source 'fine-focus sealed tube'
_diffrn_radiation_type MoK\a
_diffrn_radiation_wavelength 0.71073
_diffrn_reflns_av_R_equivalents 0.0218
_diffrn_reflns_av_sigmaI/netI 0.0239
_diffrn_reflns_limit_h_max 11
_diffrn_reflns_limit_h_min -13
_diffrn_reflns_limit_k_max 13
_diffrn_reflns_limit_k_min -15
_diffrn_reflns_limit_l_max 15
_diffrn_reflns_limit_l_min -15
_diffrn_reflns_number 11450
_diffrn_reflns_theta_full 32.68
_diffrn_reflns_theta_max 32.68
_diffrn_reflns_theta_min 2.94
_diffrn_standards_number 0
_exptl_absorpt_coefficient_mu 0.159
_exptl_absorpt_correction_T_max 0.9538
_exptl_absorpt_correction_T_min 0.9278
_exptl_absorpt_correction_type multi-scan
_exptl_absorpt_process_details '(SADABS; Bruker, 2009)'
_exptl_crystal_colour colourless
_exptl_crystal_density_diffrn 1.798
_exptl_crystal_density_method 'not measured'
_exptl_crystal_description block
_exptl_crystal_F_000 464
_exptl_crystal_size_max 0.48
_exptl_crystal_size_mid 0.33
_exptl_crystal_size_min 0.30
_refine_diff_density_max 0.504
_refine_diff_density_min -0.402
_refine_ls_extinction_method none
_refine_ls_goodness_of_fit_ref 1.047
_refine_ls_hydrogen_treatment mixed
_refine_ls_matrix_type full
_refine_ls_number_parameters 153
_refine_ls_number_reflns 3081
_refine_ls_number_restraints 0
_refine_ls_restrained_S_all 1.047
_refine_ls_R_factor_all 0.0383
_refine_ls_R_factor_gt 0.0346
_refine_ls_shift/su_max 0.001
_refine_ls_shift/su_mean 0.000
_refine_ls_structure_factor_coef Fsqd
_refine_ls_weighting_details 'calc w=1/[\s^2^(Fo^2^)+(0.0495P)^2^+0.2412P] where P=(Fo^2^+2Fc^2^)/3'
_refine_ls_weighting_scheme calc
_refine_ls_wR_factor_gt 0.0889
_refine_ls_wR_factor_ref 0.0916
_reflns_number_gt 2768
_reflns_number_total 3081
_reflns_threshold_expression I>2\s(I)
_cod_data_source_file is2634.cif
_cod_data_source_block I
_cod_original_sg_symbol_H-M 'P 21/c'
_cod_database_code 2228766
_cod_database_fobs_code 2228766

loop_
_symmetry_equiv_pos_as_xyz
'x, y, z'
'-x, y+1/2, -z+1/2'
'-x, -y, -z'
'x, -y-1/2, z-1/2'

loop_
_atom_site_type_symbol
_atom_site_label
_atom_site_fract_x
_atom_site_fract_y
_atom_site_fract_z
_atom_site_U_iso_or_equiv
_atom_site_adp_type
_atom_site_calc_flag
_atom_site_refinement_flags
_atom_site_occupancy
_atom_site_disorder_assembly
_atom_site_disorder_group
O O1A 0.73082(8) -0.04055(7) 0.51717(7) 0.01914(13) Uani d . 1 . .
O O2A 0.85716(9) 0.01680(7) 0.73151(6) 0.01888(14) Uani d . 1 . .
N N1A 1.01266(8) 0.21389(7) 0.64087(7) 0.01307(13) Uani d . 1 . .
N N2A 0.99857(9) 0.24376(7) 0.42001(7) 0.01273(13) Uani d . 1 . .
N N3A 0.89747(8) 0.14183(7) 0.41773(7) 0.01286(13) Uani d . 1 . .
N N4A 0.82618(9) 0.02813(7) 0.60358(7) 0.01348(13) Uani d . 1 . .
C C1A 1.06543(10) 0.28585(8) 0.55150(8) 0.01356(14) Uani d . 1 . .
H H1AA 1.1381 0.3552 0.5768 0.016 Uiso calc R 1 . .
C C2A 0.91199(9) 0.13008(8) 0.55271(8) 0.01167(14) Uani d . 1 . .
O O1B 0.75840(8) 0.41600(7) 0.50676(7) 0.02046(14) Uani d . 1 . .
O O2B 0.68377(9) 0.58439(6) 0.60867(7) 0.01985(14) Uani d . 1 . .
N N1B 0.51771(8) 0.42579(7) 0.73353(7) 0.01312(13) Uani d . 1 . .
N N2B 0.51813(9) 0.20833(7) 0.72132(7) 0.01419(13) Uani d . 1 . .
N N3B 0.60998(9) 0.24714(7) 0.64058(7) 0.01375(13) Uani d . 1 . .
N N4B 0.68913(8) 0.46461(7) 0.58504(7) 0.01361(13) Uani d . 1 . .
C C1B 0.46484(10) 0.31423(8) 0.77581(8) 0.01436(15) Uani d . 1 . .
H H1BA 0.4002 0.3102 0.8347 0.017 Uiso calc R 1 . .
C C2B 0.60451(9) 0.37710(8) 0.65365(8) 0.01189(14) Uani d . 1 . .
H H1N1 1.0120(19) 0.2722(16) 0.3403(16) 0.034(4) Uiso d . 1 . .
H H1N2 0.5028(18) 0.1259(16) 0.7343(15) 0.030(4) Uiso d . 1 . .

loop_
_atom_site_aniso_label
_atom_site_aniso_U_11
_atom_site_aniso_U_22
_atom_site_aniso_U_33
_atom_site_aniso_U_12
_atom_site_aniso_U_13
_atom_site_aniso_U_23
O1A 0.0195(3) 0.0170(3) 0.0203(3) -0.0044(2) 0.0049(2) -0.0008(2)
O2A 0.0278(3) 0.0179(3) 0.0136(3) 0.0007(2) 0.0102(2) 0.0037(2)
N1A 0.0164(3) 0.0135(3) 0.0103(3) -0.0005(2) 0.0055(2) -0.0003(2)
N2A 0.0164(3) 0.0133(3) 0.0099(3) 0.0001(2) 0.0060(2) 0.0011(2)
N3A 0.0156(3) 0.0128(3) 0.0107(3) 0.0004(2) 0.0048(2) 0.0009(2)
N4A 0.0161(3) 0.0118(3) 0.0144(3) 0.0020(2) 0.0072(2) 0.0018(2)
C1A 0.0163(3) 0.0142(3) 0.0115(3) -0.0007(3) 0.0060(3) -0.0005(2)
C2A 0.0146(3) 0.0109(3) 0.0107(3) 0.0013(2) 0.0056(2) 0.0010(2)
O1B 0.0240(3) 0.0185(3) 0.0245(3) 0.0046(2) 0.0158(3) 0.0025(2)
O2B 0.0264(3) 0.0106(3) 0.0260(3) -0.0006(2) 0.0131(3) 0.0004(2)
N1B 0.0151(3) 0.0111(3) 0.0143(3) 0.0010(2) 0.0062(2) 0.0004(2)
N2B 0.0178(3) 0.0101(3) 0.0161(3) -0.0002(2) 0.0072(2) 0.0006(2)
N3B 0.0163(3) 0.0111(3) 0.0149(3) 0.0009(2) 0.0062(2) 0.0007(2)
N4B 0.0144(3) 0.0119(3) 0.0153(3) 0.0015(2) 0.0055(2) 0.0018(2)
C1B 0.0166(3) 0.0119(3) 0.0160(3) 0.0006(3) 0.0070(3) 0.0005(2)
C2B 0.0128(3) 0.0103(3) 0.0127(3) 0.0007(2) 0.0041(2) 0.0007(2)

loop_
_atom_type_symbol
_atom_type_description
_atom_type_scat_dispersion_real
_atom_type_scat_dispersion_imag
_atom_type_scat_source
C C 0.0033 0.0016 'International Tables Vol C Tables 4.2.6.8 and 6.1.1.4'
H H 0.0000 0.0000 'International Tables Vol C Tables 4.2.6.8 and 6.1.1.4'
N N 0.0061 0.0033 'International Tables Vol C Tables 4.2.6.8 and 6.1.1.4'
O O 0.0106 0.0060 'International Tables Vol C Tables 4.2.6.8 and 6.1.1.4'

loop_
_geom_angle_atom_site_label_1
_geom_angle_atom_site_label_2
_geom_angle_atom_site_label_3
_geom_angle_site_symmetry_1
_geom_angle_site_symmetry_3
_geom_angle
_geom_angle_publ_flag
C1A N1A C2A . . 101.26(6) ?
C1A N2A N3A . . 110.72(6) ?
C1A N2A H1N1 . . 129.9(10) ?
N3A N2A H1N1 . . 119.4(10) ?
C2A N3A N2A . . 100.64(6) ?
O1A N4A O2A . . 125.11(7) ?
O1A N4A C2A . . 118.18(6) ?
O2A N4A C2A . . 116.70(7) ?
N1A C1A N2A . . 110.12(7) ?
N1A C1A H1AA . . 124.9 ?
N2A C1A H1AA . . 124.9 ?
N3A C2A N1A . . 117.27(7) ?
N3A C2A N4A . . 121.04(7) ?
N1A C2A N4A . . 121.66(6) ?
C1B N1B C2B . . 100.99(7) ?
C1B N2B N3B . . 110.52(7) ?
C1B N2B H1N2 . . 128.3(10) ?
N3B N2B H1N2 . . 121.2(10) ?
C2B N3B N2B . . 100.52(6) ?
O1B N4B O2B . . 124.56(7) ?
O1B N4B C2B . . 118.56(7) ?
O2B N4B C2B . . 116.86(6) ?
N1B C1B N2B . . 110.33(7) ?
N1B C1B H1BA . . 124.8 ?
N2B C1B H1BA . . 124.8 ?
N3B C2B N1B . . 117.63(7) ?
N3B C2B N4B . . 121.29(7) ?
N1B C2B N4B . . 121.08(7) ?

loop_
_geom_bond_atom_site_label_1
_geom_bond_atom_site_label_2
_geom_bond_site_symmetry_2
_geom_bond_distance
_geom_bond_publ_flag
O1A N4A . 1.2241(10) ?
O2A N4A . 1.2289(9) ?
N1A C1A . 1.3329(10) ?
N1A C2A . 1.3455(10) ?
N2A C1A . 1.3383(10) ?
N2A N3A . 1.3531(10) ?
N2A H1N1 . 0.885(15) ?
N3A C2A . 1.3194(9) ?
N4A C2A . 1.4506(10) ?
C1A H1AA . 0.9300 ?
O1B N4B . 1.2239(9) ?
O2B N4B . 1.2329(9) ?
N1B C1B . 1.3307(10) ?
N1B C2B . 1.3462(10) ?
N2B C1B . 1.3421(10) ?
N2B N3B . 1.3539(9) ?
N2B H1N2 . 0.857(16) ?
N3B C2B . 1.3178(10) ?
N4B C2B . 1.4476(10) ?
C1B H1BA . 0.9300 ?

loop_
_geom_hbond_atom_site_label_D
_geom_hbond_atom_site_label_H
_geom_hbond_atom_site_label_A
_geom_hbond_site_symmetry_A
_geom_hbond_distance_DH
_geom_hbond_distance_HA
_geom_hbond_distance_DA
_geom_hbond_angle_DHA
_geom_hbond_publ_flag
N2A H1N1 N1A 4_565 0.885(15) 1.995(15) 2.8540(9) 163.4(15) yes
N2B H1N2 N1B 2_646 0.857(16) 2.057(16) 2.9128(10) 176.0(16) yes
C1A H1AA O2A 2_756 0.9300 2.5000 3.1129(10) 124.00 yes
C1B H1BA O2B 2_646 0.9300 2.5100 3.0451(11) 117.00 yes

loop_
_geom_torsion_atom_site_label_1
_geom_torsion_atom_site_label_2
_geom_torsion_atom_site_label_3
_geom_torsion_atom_site_label_4
_geom_torsion_site_symmetry_1
_geom_torsion_site_symmetry_2
_geom_torsion_site_symmetry_3
_geom_torsion_site_symmetry_4
_geom_torsion
_geom_torsion_publ_flag
C1A N2A N3A C2A . . . . -0.05(8) ?
C2A N1A C1A N2A . . . . -0.45(9) ?
N3A N2A C1A N1A . . . . 0.33(10) ?
N2A N3A C2A N1A . . . . -0.27(9) ?
N2A N3A C2A N4A . . . . -178.46(7) ?
C1A N1A C2A N3A . . . . 0.46(9) ?
C1A N1A C2A N4A . . . . 178.64(7) ?
O1A N4A C2A N3A . . . . -5.31(11) ?
O2A N4A C2A N3A . . . . 173.84(7) ?
O1A N4A C2A N1A . . . . 176.57(7) ?
O2A N4A C2A N1A . . . . -4.27(11) ?
C1B N2B N3B C2B . . . . 0.10(9) ?
C2B N1B C1B N2B . . . . -0.54(9) ?
N3B N2B C1B N1B . . . . 0.30(10) ?
N2B N3B C2B N1B . . . . -0.49(9) ?
N2B N3B C2B N4B . . . . 179.31(7) ?
C1B N1B C2B N3B . . . . 0.66(9) ?
C1B N1B C2B N4B . . . . -179.14(7) ?
O1B N4B C2B N3B . . . . 4.58(12) ?
O2B N4B C2B N3B . . . . -176.50(8) ?
O1B N4B C2B N1B . . . . -175.62(8) ?
O2B N4B C2B N1B . . . . 3.29(11) ?
